data_2300691
loop_
_publ_author_name
'Metz, Peter C.'
'Purdy, Stephen C.'
'Ryder, Matthew R.'
'Ganesan, Arvind'
'Nair, Sankar'
'Page, Katharine'

_publ_section_title
;
 Detailed total scattering analysis of disorder in ZIF-8
;
_journal_issue 3
_journal_name_full 'Journal of Applied Crystallography'
_journal_page_first 759
_journal_page_last 767
_journal_paper_doi 10.1107/S1600576721002843
_journal_volume 54
_journal_year 2021
_chemical_formula_structural Zn3H30C24(N3O)4
_chemical_formula_sum 'C48 H60 N24 O8 Zn6'
_space_group_IT_number 1
_space_group_name_Hall 'P 1'
_space_group_name_H-M_alt 'P 1'
_symmetry_Int_Tables_number 1
_symmetry_space_group_name_H-M 'P 1'
_cell_angle_alpha 90.00000000
_cell_angle_beta 90.00000000
_cell_angle_gamma 90.00000000
_cell_formula_units_Z 2
_cell_length_a 16.85000000
_cell_length_b 16.85000000
_cell_length_c 8.42500000
_cell_volume 2392.047
_cod_data_source_file ZIF-8_001.cif
_cod_data_source_block Zn3H30C24(N3O)4
_cod_original_cell_volume 2392.04706250
_cod_original_formula_sum 'Zn6 H60 C48 N24 O8'
_cod_database_code 2300691

loop_
_symmetry_equiv_pos_site_id
_symmetry_equiv_pos_as_xyz
1 'x, y, z'

loop_
_atom_site_type_symbol
_atom_site_label
_atom_site_symmetry_multiplicity
_atom_site_fract_x
_atom_site_fract_y
_atom_site_fract_z
_atom_site_occupancy
O O0 1 0.307958 0.308049 0.126561 1.0
O O1 1 0.316001 0.315951 0.878603 1.0
O O2 1 0.308023 0.691969 0.894803 1.0
O O3 1 0.315980 0.684067 0.142757 1.0
O O4 1 0.692000 0.692048 0.126676 1.0
O O5 1 0.684041 0.683950 0.878714 1.0
H H6 1 0.083872 0.544945 0.352547 0.5
H H7 1 0.083878 0.579138 0.420969 0.5
H H8 1 0.104681 0.632843 0.396791 0.5
H H9 1 0.121777 0.642854 0.308387 0.5
H H10 1 0.104668 0.557059 0.245143 0.5
H H11 1 0.121770 0.601263 0.225161 0.5
C C12 1 0.086073 0.598553 0.313773 1.0
H H13 1 0.849418 0.718321 0.277662 1.0
C C14 1 0.891218 0.684020 0.255434 1.0
H H15 1 0.849401 0.616542 0.073998 1.0
C C16 1 0.891208 0.627632 0.142598 1.0
C C17 1 0.005267 0.624065 0.262801 1.0
N N18 1 0.964326 0.682705 0.334021 1.0
N N19 1 0.964310 0.588325 0.145162 1.0
Zn Zn20 1 0.999973 0.500064 0.010612 1.0
H H21 1 0.916132 0.579068 0.600392 0.5
H H22 1 0.916134 0.544857 0.668778 0.5
H H23 1 0.895336 0.632769 0.624626 0.5
H H24 1 0.878240 0.642759 0.713040 0.5
H H25 1 0.895340 0.556945 0.776194 0.5
H H26 1 0.878242 0.601145 0.796222 0.5
C C27 1 0.913939 0.598455 0.707608 1.0
H H28 1 0.150613 0.616467 0.947401 1.0
C C29 1 0.108807 0.627579 0.878813 1.0
H H30 1 0.150607 0.718299 0.743844 1.0
C C31 1 0.108804 0.683997 0.766036 1.0
C C32 1 0.994748 0.623945 0.758606 1.0
N N33 1 0.035696 0.682711 0.687448 1.0
N N34 1 0.035701 0.588282 0.876209 1.0
H H35 1 0.579133 0.916105 0.600644 0.5
H H36 1 0.544935 0.916098 0.669055 0.5
H H37 1 0.632836 0.895297 0.624822 0.5
H H38 1 0.642841 0.878184 0.713216 0.5
H H39 1 0.557041 0.895282 0.776447 0.5
H H40 1 0.601243 0.878176 0.796429 0.5
C C41 1 0.598540 0.913889 0.707844 1.0
H H42 1 0.616512 0.150516 0.947053 1.0
C C43 1 0.627606 0.108722 0.878425 1.0
H H44 1 0.718306 0.150537 0.743420 1.0
C C45 1 0.684003 0.108734 0.765607 1.0
C C46 1 0.624049 0.994686 0.758883 1.0
N N47 1 0.588300 0.035621 0.875796 1.0
N N48 1 0.682694 0.035640 0.686965 1.0
Zn Zn49 1 0.750014 0.999985 0.510583 1.0
H H50 1 0.579076 0.083884 0.420599 0.5
H H51 1 0.544871 0.083895 0.352203 0.5
H H52 1 0.632779 0.104685 0.396396 0.5
H H53 1 0.642776 0.121797 0.307998 0.5
H H54 1 0.556967 0.104709 0.244805 0.5
H H55 1 0.601169 0.121810 0.224803 0.5
C C56 1 0.598472 0.086097 0.313390 1.0
H H57 1 0.718319 0.849435 0.277760 1.0
C C58 1 0.684018 0.891243 0.255589 1.0
H H59 1 0.616502 0.849468 0.074172 1.0
C C60 1 0.627609 0.891260 0.142795 1.0
C C61 1 0.623966 0.005298 0.262339 1.0
N N62 1 0.588311 0.964366 0.145442 1.0
N N63 1 0.682727 0.964336 0.334231 1.0
H H64 1 0.420915 0.916137 0.421069 0.5
H H65 1 0.455113 0.916144 0.352658 0.5
H H66 1 0.367209 0.895342 0.396869 0.5
H H67 1 0.357203 0.878253 0.308458 0.5
H H68 1 0.443005 0.895358 0.245244 0.5
H H69 1 0.398800 0.878262 0.225244 0.5
C C70 1 0.401508 0.913952 0.313867 1.0
H H71 1 0.281656 0.150623 0.277493 1.0
C C72 1 0.315955 0.108821 0.255262 1.0
H H73 1 0.383450 0.150644 0.073859 1.0
C C74 1 0.372351 0.108833 0.142443 1.0
C C75 1 0.376008 0.994764 0.262912 1.0
N N76 1 0.317255 0.035707 0.333827 1.0
N N77 1 0.411649 0.035727 0.144996 1.0
Zn Zn78 1 0.499973 0.000064 0.010612 1.0
H H79 1 0.420878 0.083869 0.600244 0.5
H H80 1 0.455084 0.083858 0.668640 0.5
H H81 1 0.367178 0.104670 0.624468 0.5
H H82 1 0.357183 0.121760 0.712884 0.5
H H83 1 0.442990 0.104646 0.776059 0.5
H H84 1 0.398790 0.121747 0.796079 0.5
C C85 1 0.401483 0.086056 0.707455 1.0
H H86 1 0.281722 0.849399 0.743883 1.0
C C87 1 0.316027 0.891196 0.766098 1.0
H H88 1 0.383538 0.849367 0.947471 1.0
C C89 1 0.372436 0.891179 0.878892 1.0
C C90 1 0.375980 0.005247 0.758421 1.0
N N91 1 0.317327 0.964311 0.687532 1.0
N N92 1 0.411742 0.964281 0.876321 1.0
H H93 1 0.955111 0.079029 0.678126 0.5
H H94 1 0.920907 0.044829 0.678116 0.5
H H95 1 0.867207 0.056927 0.719736 0.5
H H96 1 0.857211 0.101125 0.753963 0.5
H H97 1 0.943015 0.132727 0.719759 0.5
H H98 1 0.898815 0.142725 0.753976 0.5
C C99 1 0.901509 0.098432 0.682548 1.0
H H100 1 0.781677 0.116502 0.209159 1.0
C C101 1 0.815984 0.127589 0.292762 1.0
H H102 1 0.883488 0.218301 0.209190 1.0
C C103 1 0.872391 0.183989 0.292779 1.0
C C104 1 0.876000 0.123956 0.520959 1.0
N N105 1 0.817290 0.088268 0.438949 1.0
N N106 1 0.911701 0.182668 0.438977 1.0
H H107 1 0.916113 0.420883 0.420700 0.5
H H108 1 0.916111 0.455094 0.352314 0.5
H H109 1 0.895304 0.443008 0.244906 0.5
H H110 1 0.878199 0.398809 0.224886 0.5
H H111 1 0.895308 0.367184 0.396475 0.5
H H112 1 0.878201 0.357196 0.308069 0.5
C C113 1 0.913906 0.401496 0.313484 1.0
H H114 1 0.150551 0.383569 0.074033 1.0
C C115 1 0.108752 0.372462 0.142640 1.0
H H116 1 0.150557 0.281737 0.277590 1.0
C C117 1 0.108755 0.316044 0.255417 1.0
C C118 1 0.994706 0.375997 0.262450 1.0
N N119 1 0.035650 0.411768 0.145277 1.0
N N120 1 0.035656 0.317338 0.334038 1.0
Zn Zn121 1 0.999987 0.249985 0.510508 1.0
H H122 1 0.083885 0.455099 0.668917 0.5
H H123 1 0.083879 0.420906 0.600495 0.5
H H124 1 0.104691 0.442983 0.776312 0.5
H H125 1 0.121791 0.398777 0.796286 0.5
H H126 1 0.104678 0.367199 0.624664 0.5
H H127 1 0.121784 0.357186 0.713060 0.5
C C128 1 0.086084 0.401491 0.707691 1.0
H H129 1 0.849437 0.383416 0.947123 1.0
C C130 1 0.891235 0.372322 0.878504 1.0
H H131 1 0.849420 0.281637 0.743459 1.0
C C132 1 0.891225 0.315933 0.765669 1.0
C C133 1 0.005281 0.375987 0.758698 1.0
N N134 1 0.964341 0.411620 0.875908 1.0
N N135 1 0.964325 0.317240 0.687049 1.0
Zn Zn136 1 1.000015 0.750012 0.510770 1.0
H H137 1 0.920939 0.955121 0.342974 0.5
H H138 1 0.955139 0.920918 0.342948 0.5
H H139 1 0.867233 0.943029 0.301377 0.5
H H140 1 0.857228 0.898832 0.267155 0.5
H H141 1 0.943033 0.867221 0.301321 0.5
H H142 1 0.898828 0.857227 0.267123 0.5
C C143 1 0.901535 0.901520 0.338550 1.0
H H144 1 0.781754 0.883464 0.811992 1.0
C C145 1 0.816051 0.872372 0.728375 1.0
H H146 1 0.883554 0.781653 0.811916 1.0
C C147 1 0.872450 0.815966 0.728332 1.0
C C148 1 0.876041 0.875999 0.500151 1.0
N N149 1 0.817345 0.911693 0.582187 1.0
N N150 1 0.911744 0.817283 0.582117 1.0
H H151 1 0.044843 0.079124 0.342712 0.5
H H152 1 0.079043 0.044920 0.342686 0.5
H H153 1 0.056945 0.132831 0.301135 0.5
H H154 1 0.101146 0.142834 0.266928 0.5
H H155 1 0.132744 0.057023 0.301078 0.5
H H156 1 0.142746 0.101229 0.266897 0.5
C C157 1 0.098447 0.098522 0.338310 1.0
H H158 1 0.116481 0.218266 0.811793 1.0
C C159 1 0.127575 0.183974 0.728169 1.0
H H160 1 0.218281 0.116455 0.811717 1.0
C C161 1 0.183975 0.127568 0.728126 1.0
C C162 1 0.123959 0.124001 0.499926 1.0
N N163 1 0.182665 0.088285 0.581898 1.0
N N164 1 0.088265 0.182695 0.581969 1.0
Zn Zn165 1 0.249987 1.000013 0.510695 1.0
H H166 1 0.079113 0.955125 0.678780 0.5
H H167 1 0.044909 0.920925 0.678770 0.5
H H168 1 0.057009 0.867216 0.720341 0.5
H H169 1 0.101213 0.857208 0.754528 0.5
H H170 1 0.132818 0.943015 0.720364 0.5
H H171 1 0.142818 0.898808 0.754540 0.5
C C172 1 0.098511 0.901520 0.683148 1.0
H H173 1 0.116479 0.781775 0.209656 1.0
C C174 1 0.127586 0.816065 0.293276 1.0
H H175 1 0.218290 0.883574 0.209686 1.0
C C176 1 0.183992 0.872465 0.293293 1.0
C C177 1 0.124002 0.876038 0.521520 1.0
N N178 1 0.182703 0.911748 0.439521 1.0
N N179 1 0.088292 0.817348 0.439493 1.0
O O180 1 0.692022 0.307927 0.894516 1.0
O O181 1 0.683980 0.316027 0.142482 1.0
